data_2225621
loop_
_publ_author_name
'Karczmarzyk, Zbigniew'
'Lipi\'nska, Teodozja M.'
'Wysocki, Waldemar'
'Urba\'nczyk-Lipkowska, Zofia'
'Kalicki, Przemys\/law'

_publ_section_title
;
 5,6,7,8-Tetrahydroquinoline 1-oxide hemihydrate
;
_journal_coeditor_code JJ2025
_journal_issue 4
_journal_name_full 'Acta Crystallographica Section E'
_journal_page_first o806
_journal_page_last o807
_journal_paper_doi 10.1107/S1600536810008779
_journal_volume 66
_journal_year 2010
_chemical_formula_iupac 'C9 H11 N O, 0.5H2 O'
_chemical_formula_moiety 'C9 H11 N O, 0.5(H2 O)'
_chemical_formula_sum 'C9 H12 N O1.5'
_chemical_formula_weight 158.20
_chemical_name_systematic
;
5,6,7,8-Tetrahydroquinoline 1-oxide hemihydrate
;
_space_group_IT_number 61
_symmetry_cell_setting orthorhombic
_symmetry_space_group_name_Hall '-P 2ac 2ab'
_symmetry_space_group_name_H-M 'P b c a'
_atom_sites_solution_hydrogens geom
_atom_sites_solution_primary direct
_atom_sites_solution_secondary difmap
_audit_creation_method SHELXL-97
_cell_angle_alpha 90.00
_cell_angle_beta 90.00
_cell_angle_gamma 90.00
_cell_formula_units_Z 16
_cell_length_a 14.725(4)
_cell_length_b 14.464(4)
_cell_length_c 15.474(3)
_cell_measurement_reflns_used 3676
_cell_measurement_temperature 293(2)
_cell_measurement_theta_max 66.90
_cell_measurement_theta_min 5.72
_cell_volume 3295.7(14)
_computing_cell_refinement 'SAINT (Bruker, 2005)'
_computing_data_collection 'APEX2 (Bruker, 2005)'
_computing_data_reduction 'SAINT (Bruker, 2005)'
_computing_molecular_graphics 'ORTEP-3 for Windows (Farrugia, 1997)'
_computing_publication_material 'SHELXL97 (Sheldrick, 2008) and WinGX (Farrugia, 1999)'
_computing_structure_refinement 'SHELXL97 (Sheldrick, 2008)'
_computing_structure_solution 'SHELXS97 (Sheldrick, 2008)'
_diffrn_ambient_temperature 293(2)
_diffrn_measured_fraction_theta_full 0.964
_diffrn_measured_fraction_theta_max 0.964
_diffrn_measurement_device_type 'Bruker SMART APEXII CCD diffractometer'
_diffrn_measurement_method '\f and \w scans'
_diffrn_radiation_monochromator graphite
_diffrn_radiation_source 'fine-focus sealed tube'
_diffrn_radiation_type CuK\a
_diffrn_radiation_wavelength 1.54178
_diffrn_reflns_av_R_equivalents 0.0534
_diffrn_reflns_av_sigmaI/netI 0.0414
_diffrn_reflns_limit_h_max 16
_diffrn_reflns_limit_h_min -17
_diffrn_reflns_limit_k_max 17
_diffrn_reflns_limit_k_min -16
_diffrn_reflns_limit_l_max 10
_diffrn_reflns_limit_l_min -18
_diffrn_reflns_number 11258
_diffrn_reflns_theta_full 65.37
_diffrn_reflns_theta_max 65.37
_diffrn_reflns_theta_min 5.15
_exptl_absorpt_coefficient_mu 0.702
_exptl_absorpt_correction_T_max 0.8728
_exptl_absorpt_correction_T_min 0.8320
_exptl_absorpt_correction_type multi-scan
_exptl_absorpt_process_details
;
(SADABS; Bruker, 2005)
;
_exptl_crystal_colour colourless
_exptl_crystal_density_diffrn 1.275
_exptl_crystal_density_method 'not measured'
_exptl_crystal_description block
_exptl_crystal_F_000 1360
_exptl_crystal_size_max 0.28
_exptl_crystal_size_mid 0.26
_exptl_crystal_size_min 0.21
_refine_diff_density_max 0.436
_refine_diff_density_min -0.242
_refine_ls_extinction_coef 0.0014(4)
_refine_ls_extinction_expression Fc^*^=kFc[1+0.001xFc^2^\l^3^/sin(2\q)]^-1/4^
_refine_ls_extinction_method 'SHELXL97 (Sheldrick, 2008)'
_refine_ls_goodness_of_fit_ref 1.388
_refine_ls_hydrogen_treatment mixed
_refine_ls_matrix_type full
_refine_ls_number_parameters 215
_refine_ls_number_reflns 2727
_refine_ls_number_restraints 0
_refine_ls_restrained_S_all 1.388
_refine_ls_R_factor_all 0.0807
_refine_ls_R_factor_gt 0.0512
_refine_ls_shift/su_max 0.000
_refine_ls_shift/su_mean 0.000
_refine_ls_structure_factor_coef Fsqd
_refine_ls_weighting_details 'calc w=1/[\s^2^(Fo^2^)+(0.1000P)^2^+0.0000P] where P=(Fo^2^+2Fc^2^)/3'
_refine_ls_weighting_scheme calc
_refine_ls_wR_factor_gt 0.1591
_refine_ls_wR_factor_ref 0.2048
_reflns_number_gt 1989
_reflns_number_total 2727
_reflns_threshold_expression I>2\s(I)
_cod_data_source_file jj2025.cif
_cod_data_source_block I
_cod_depositor_comments
;
The following automatic conversions were performed:
'_geom_hbond_publ_flag' value 'Y' changed to 'y' according to
'/home/saulius/struct/CIF-dictionaries/cif_core.dic' dictionary named
'cif_core.dic' version 2.4.1 from 2010-06-29 (4 times).

Automatic conversion script
Id: cif_fix_enum 1527 2010-12-29 10:47:43Z saulius 
;
_cod_original_formula_sum 'C9 H12 N1 O1.5'
_cod_database_code 2225621
_cod_database_fobs_code 2225621

loop_
_symmetry_equiv_pos_as_xyz
'x, y, z'
'-x+1/2, -y, z+1/2'
'x+1/2, -y+1/2, -z'
'-x, y+1/2, -z+1/2'
'-x, -y, -z'
'x-1/2, y, -z-1/2'
'-x-1/2, y-1/2, z'
'x, -y-1/2, z-1/2'

loop_
_atom_site_type_symbol
_atom_site_label
_atom_site_fract_x
_atom_site_fract_y
_atom_site_fract_z
_atom_site_U_iso_or_equiv
_atom_site_adp_type
_atom_site_calc_flag
_atom_site_refinement_flags
_atom_site_occupancy
_atom_site_disorder_assembly
_atom_site_disorder_group
O O1A 0.11925(15) 0.33158(10) 0.13008(9) 0.0703(6) Uani d . 1 . .
N N1A 0.13994(15) 0.41708(12) 0.11018(11) 0.0502(6) Uani d . 1 . .
C C2A 0.16947(18) 0.47498(16) 0.17206(15) 0.0581(7) Uani d . 1 . .
H H2A 0.1737 0.4547 0.2290 0.087 Uiso calc R 1 . .
C C3A 0.1930(2) 0.56261(17) 0.15166(17) 0.0666(8) Uani d . 1 . .
H H3A 0.2143 0.6025 0.1942 0.100 Uiso calc R 1 . .
C C4A 0.1853(2) 0.59244(16) 0.06758(18) 0.0669(8) Uani d . 1 . .
H H4A 0.2018 0.6527 0.0536 0.100 Uiso calc R 1 . .
C C5A 0.1449(2) 0.56465(16) -0.08980(17) 0.0686(8) Uani d . 1 . .
H H51A 0.0900 0.6010 -0.0964 0.103 Uiso calc R 1 . .
H H52A 0.1961 0.6041 -0.1041 0.103 Uiso calc R 1 . .
C C6A 0.1422(2) 0.4849(2) -0.15194(16) 0.0774(9) Uani d . 1 . .
H H61A 0.1268 0.5075 -0.2091 0.116 Uiso calc R 1 . .
H H62A 0.2018 0.4566 -0.1551 0.116 Uiso calc R 1 . .
C C7A 0.0749(2) 0.41457(18) -0.12508(14) 0.0673(8) Uani d . 1 . .
H H71A 0.0741 0.3649 -0.1672 0.101 Uiso calc R 1 . .
H H72A 0.0149 0.4424 -0.1242 0.101 Uiso calc R 1 . .
C C8A 0.09560(19) 0.37485(14) -0.03650(13) 0.0534(7) Uani d . 1 . .
H H81A 0.0408 0.3472 -0.0132 0.080 Uiso calc R 1 . .
H H82A 0.1405 0.3262 -0.0426 0.080 Uiso calc R 1 . .
C C9A 0.13012(16) 0.44502(14) 0.02589(12) 0.0455(6) Uani d . 1 . .
C C10A 0.15331(17) 0.53397(15) 0.00343(15) 0.0520(6) Uani d . 1 . .
O O1B 0.13846(14) 0.36329(13) 0.38241(10) 0.0701(6) Uani d . 1 . .
N N1B 0.05059(15) 0.35441(11) 0.39183(10) 0.0489(6) Uani d . 1 . .
C C2B -0.0012(2) 0.33685(15) 0.32153(14) 0.0571(7) Uani d . 1 . .
H H2B 0.0258 0.3314 0.2674 0.086 Uiso calc R 1 . .
C C3B -0.0921(2) 0.32725(16) 0.32982(17) 0.0647(8) Uani d . 1 . .
H H3B -0.1277 0.3148 0.2815 0.097 Uiso calc R 1 . .
C C4B -0.1320(2) 0.33585(16) 0.40978(19) 0.0658(7) Uani d . 1 . .
H H4B -0.1946 0.3297 0.4153 0.099 Uiso calc R 1 . .
C C5B -0.1198(3) 0.3615(2) 0.57197(19) 0.0843(11) Uani d . 1 . .
H H51B -0.1695 0.3179 0.5776 0.126 Uiso calc R 1 . .
H H52B -0.1441 0.4232 0.5800 0.126 Uiso calc R 1 . .
C C6B -0.0486(3) 0.3418(2) 0.64194(17) 0.0941(12) Uani d . 1 . .
H H61B -0.0747 0.3538 0.6984 0.141 Uiso calc R 1 . .
H H62B -0.0315 0.2771 0.6397 0.141 Uiso calc R 1 . .
C C7B 0.0323(3) 0.3992(2) 0.63022(15) 0.0853(11) Uani d . 1 . .
H H71B 0.0747 0.3870 0.6768 0.128 Uiso calc R 1 . .
H H72B 0.0151 0.4638 0.6331 0.128 Uiso calc R 1 . .
C C8B 0.0784(2) 0.38036(16) 0.54433(14) 0.0591(7) Uani d . 1 . .
H H81B 0.1162 0.4329 0.5295 0.089 Uiso calc R 1 . .
H H82B 0.1177 0.3270 0.5505 0.089 Uiso calc R 1 . .
C C9B 0.01368(19) 0.36319(13) 0.47254(13) 0.0475(6) Uani d . 1 . .
C C10B -0.0792(2) 0.35369(15) 0.48235(15) 0.0569(7) Uani d . 1 . .
O O2 0.21964(17) 0.24427(13) 0.26255(13) 0.0781(7) Uani d . 1 . .
H H21 0.188(2) 0.269(2) 0.213(2) 0.117 Uiso d . 1 . .
H H22 0.195(2) 0.280(2) 0.308(2) 0.117 Uiso d . 1 . .

loop_
_atom_site_aniso_label
_atom_site_aniso_U_11
_atom_site_aniso_U_22
_atom_site_aniso_U_33
_atom_site_aniso_U_12
_atom_site_aniso_U_13
_atom_site_aniso_U_23
O1A 0.1126(19) 0.0511(9) 0.0473(9) -0.0176(9) -0.0026(9) 0.0080(7)
N1A 0.0606(16) 0.0485(10) 0.0415(9) -0.0037(8) 0.0024(8) -0.0043(8)
C2A 0.0615(18) 0.0618(14) 0.0510(11) -0.0026(12) -0.0041(11) -0.0143(11)
C3A 0.067(2) 0.0616(14) 0.0708(15) -0.0049(12) -0.0088(14) -0.0202(12)
C4A 0.070(2) 0.0476(12) 0.0833(17) -0.0082(12) 0.0021(15) -0.0046(12)
C5A 0.079(2) 0.0593(14) 0.0676(14) -0.0017(13) 0.0070(14) 0.0177(12)
C6A 0.099(3) 0.0823(18) 0.0509(12) 0.0069(16) 0.0040(14) 0.0130(13)
C7A 0.086(3) 0.0698(16) 0.0463(12) 0.0007(14) -0.0053(12) -0.0003(11)
C8A 0.069(2) 0.0491(12) 0.0426(11) -0.0037(10) 0.0005(11) -0.0051(9)
C9A 0.0486(16) 0.0471(11) 0.0408(10) 0.0002(9) 0.0054(10) -0.0019(9)
C10A 0.0497(17) 0.0473(12) 0.0590(12) -0.0006(9) 0.0060(11) 0.0004(11)
O1B 0.0602(16) 0.0916(13) 0.0584(10) -0.0088(10) 0.0101(9) -0.0125(9)
N1B 0.0553(16) 0.0495(10) 0.0418(9) -0.0027(8) 0.0034(9) -0.0025(8)
C2B 0.071(2) 0.0567(13) 0.0439(11) -0.0008(12) -0.0046(12) -0.0036(10)
C3B 0.074(2) 0.0562(14) 0.0638(15) -0.0020(12) -0.0162(14) 0.0025(11)
C4B 0.0531(19) 0.0587(14) 0.0855(18) 0.0083(12) 0.0009(15) 0.0121(13)
C5B 0.089(3) 0.0870(19) 0.0769(18) 0.0294(17) 0.0379(18) 0.0192(15)
C6B 0.142(4) 0.086(2) 0.0537(15) 0.026(2) 0.0270(18) 0.0116(14)
C7B 0.136(4) 0.0739(17) 0.0454(13) 0.0120(19) 0.0020(16) -0.0034(13)
C8B 0.081(2) 0.0520(12) 0.0446(11) 0.0045(11) -0.0058(12) -0.0046(10)
C9B 0.0632(19) 0.0377(10) 0.0416(11) 0.0064(9) 0.0042(10) 0.0016(8)
C10B 0.065(2) 0.0469(12) 0.0583(13) 0.0125(11) 0.0090(12) 0.0092(10)
O2 0.0836(19) 0.0752(12) 0.0755(11) 0.0184(10) 0.0147(11) 0.0021(9)

loop_
_atom_type_symbol
_atom_type_description
_atom_type_scat_dispersion_real
_atom_type_scat_dispersion_imag
_atom_type_scat_source
C C 0.0181 0.0091 'International Tables Vol C Tables 4.2.6.8 and 6.1.1.4'
H H 0.0000 0.0000 'International Tables Vol C Tables 4.2.6.8 and 6.1.1.4'
N N 0.0311 0.0180 'International Tables Vol C Tables 4.2.6.8 and 6.1.1.4'
O O 0.0492 0.0322 'International Tables Vol C Tables 4.2.6.8 and 6.1.1.4'

loop_
_geom_angle_atom_site_label_1
_geom_angle_atom_site_label_2
_geom_angle_atom_site_label_3
_geom_angle_site_symmetry_1
_geom_angle_site_symmetry_3
_geom_angle
_geom_angle_publ_flag
O1A N1A C2A . . 119.72(18) ?
O1A N1A C9A . . 118.46(17) ?
C2A N1A C9A . . 121.83(19) ?
N1A C2A C3A . . 120.0(2) ?
N1A C2A H2A . . 120.0 ?
C3A C2A H2A . . 120.0 ?
C2A C3A C4A . . 119.6(2) ?
C2A C3A H3A . . 120.2 ?
C4A C3A H3A . . 120.2 ?
C3A C4A C10A . . 120.9(2) ?
C3A C4A H4A . . 119.5 ?
C10A C4A H4A . . 119.5 ?
C6A C5A C10A . . 112.75(19) ?
C6A C5A H51A . . 109.0 ?
C10A C5A H51A . . 109.0 ?
C6A C5A H52A . . 109.0 ?
C10A C5A H52A . . 109.0 ?
H51A C5A H52A . . 107.8 ?
C7A C6A C5A . . 111.5(2) ?
C7A C6A H61A . . 109.3 ?
C5A C6A H61A . . 109.3 ?
C7A C6A H62A . . 109.3 ?
C5A C6A H62A . . 109.3 ?
H61A C6A H62A . . 108.0 ?
C6A C7A C8A . . 112.3(2) ?
C6A C7A H71A . . 109.1 ?
C8A C7A H71A . . 109.1 ?
C6A C7A H72A . . 109.1 ?
C8A C7A H72A . . 109.1 ?
H71A C7A H72A . . 107.9 ?
C9A C8A C7A . . 113.33(19) ?
C9A C8A H81A . . 108.9 ?
C7A C8A H81A . . 108.9 ?
C9A C8A H82A . . 108.9 ?
C7A C8A H82A . . 108.9 ?
H81A C8A H82A . . 107.7 ?
N1A C9A C10A . . 119.28(19) ?
N1A C9A C8A . . 116.81(18) ?
C10A C9A C8A . . 123.91(19) ?
C9A C10A C4A . . 118.3(2) ?
C9A C10A C5A . . 119.6(2) ?
C4A C10A C5A . . 122.1(2) ?
O1B N1B C2B . . 119.10(19) ?
O1B N1B C9B . . 119.0(2) ?
C2B N1B C9B . . 121.9(2) ?
N1B C2B C3B . . 120.1(2) ?
N1B C2B H2B . . 120.0 ?
C3B C2B H2B . . 120.0 ?
C2B C3B C4B . . 119.9(3) ?
C2B C3B H3B . . 120.0 ?
C4B C3B H3B . . 120.0 ?
C3B C4B C10B . . 120.3(3) ?
C3B C4B H4B . . 119.8 ?
C10B C4B H4B . . 119.8 ?
C10B C5B C6B . . 111.2(3) ?
C10B C5B H51B . . 109.4 ?
C6B C5B H51B . . 109.4 ?
C10B C5B H52B . . 109.4 ?
C6B C5B H52B . . 109.4 ?
H51B C5B H52B . . 108.0 ?
C7B C6B C5B . . 111.3(3) ?
C7B C6B H61B . . 109.4 ?
C5B C6B H61B . . 109.4 ?
C7B C6B H62B . . 109.4 ?
C5B C6B H62B . . 109.4 ?
H61B C6B H62B . . 108.0 ?
C6B C7B C8B . . 111.8(2) ?
C6B C7B H71B . . 109.3 ?
C8B C7B H71B . . 109.3 ?
C6B C7B H72B . . 109.3 ?
C8B C7B H72B . . 109.3 ?
H71B C7B H72B . . 107.9 ?
C9B C8B C7B . . 113.5(3) ?
C9B C8B H81B . . 108.9 ?
C7B C8B H81B . . 108.9 ?
C9B C8B H82B . . 108.9 ?
C7B C8B H82B . . 108.9 ?
H81B C8B H82B . . 107.7 ?
N1B C9B C10B . . 118.9(2) ?
N1B C9B C8B . . 116.3(2) ?
C10B C9B C8B . . 124.7(2) ?
C9B C10B C4B . . 118.9(2) ?
C9B C10B C5B . . 118.9(3) ?
C4B C10B C5B . . 122.2(3) ?
H21 O2 H22 . . 102(3) ?

loop_
_geom_bond_atom_site_label_1
_geom_bond_atom_site_label_2
_geom_bond_site_symmetry_2
_geom_bond_distance
_geom_bond_publ_flag
O1A N1A . 1.310(2) ?
N1A C2A . 1.344(3) ?
N1A C9A . 1.373(3) ?
C2A C3A . 1.351(3) ?
C2A H2A . 0.9300 ?
C3A C4A . 1.375(4) ?
C3A H3A . 0.9300 ?
C4A C10A . 1.387(4) ?
C4A H4A . 0.9300 ?
C5A C6A . 1.503(4) ?
C5A C10A . 1.514(3) ?
C5A H51A . 0.9700 ?
C5A H52A . 0.9700 ?
C6A C7A . 1.480(4) ?
C6A H61A . 0.9700 ?
C6A H62A . 0.9700 ?
C7A C8A . 1.517(3) ?
C7A H71A . 0.9700 ?
C7A H72A . 0.9700 ?
C8A C9A . 1.490(3) ?
C8A H81A . 0.9700 ?
C8A H82A . 0.9700 ?
C9A C10A . 1.376(3) ?
O1B N1B . 1.308(3) ?
N1B C2B . 1.353(3) ?
N1B C9B . 1.368(3) ?
C2B C3B . 1.352(4) ?
C2B H2B . 0.9300 ?
C3B C4B . 1.375(4) ?
C3B H3B . 0.9300 ?
C4B C10B . 1.390(4) ?
C4B H4B . 0.9300 ?
C5B C10B . 1.514(4) ?
C5B C6B . 1.534(5) ?
C5B H51B . 0.9700 ?
C5B H52B . 0.9700 ?
C6B C7B . 1.462(5) ?
C6B H61B . 0.9700 ?
C6B H62B . 0.9700 ?
C7B C8B . 1.517(4) ?
C7B H71B . 0.9700 ?
C7B H72B . 0.9700 ?
C8B C9B . 1.484(3) ?
C8B H81B . 0.9700 ?
C8B H82B . 0.9700 ?
C9B C10B . 1.383(4) ?
O2 H21 . 0.96(3) ?
O2 H22 . 0.95(4) ?

loop_
_geom_hbond_atom_site_label_D
_geom_hbond_atom_site_label_H
_geom_hbond_atom_site_label_A
_geom_hbond_site_symmetry_A
_geom_hbond_distance_DH
_geom_hbond_distance_HA
_geom_hbond_distance_DA
_geom_hbond_angle_DHA
_geom_hbond_publ_flag
O2 H21 O1A . 0.96(3) 1.87(3) 2.825(3) 170(3) y
O2 H22 O1B . 0.95(4) 1.86(3) 2.799(3) 170(3) y
C2B H2B O1A . 0.93 2.53 3.454(3) 171 y
C3A H3A O2 7_665 0.93 2.50 3.392(3) 160 y
C3B H3B O2 6_556 0.93 2.56 3.342(4) 142 y
C5A H52A O1B 2_564 0.97 2.49 3.383(4) 153 y

loop_
_geom_torsion_atom_site_label_1
_geom_torsion_atom_site_label_2
_geom_torsion_atom_site_label_3
_geom_torsion_atom_site_label_4
_geom_torsion_site_symmetry_1
_geom_torsion_site_symmetry_2
_geom_torsion_site_symmetry_3
_geom_torsion_site_symmetry_4
_geom_torsion
_geom_torsion_publ_flag
O1A N1A C2A C3A . . . . 178.4(2) ?
C9A N1A C2A C3A . . . . -2.0(4) ?
N1A C2A C3A C4A . . . . 0.9(4) ?
C2A C3A C4A C10A . . . . 0.3(4) ?
C10A C5A C6A C7A . . . . 49.6(3) ?
C5A C6A C7A C8A . . . . -59.9(3) ?
C6A C7A C8A C9A . . . . 38.5(3) ?
O1A N1A C9A C10A . . . . -178.6(2) ?
C2A N1A C9A C10A . . . . 1.7(4) ?
O1A N1A C9A C8A . . . . 0.5(3) ?
C2A N1A C9A C8A . . . . -179.2(2) ?
C7A C8A C9A N1A . . . . 172.3(2) ?
C7A C8A C9A C10A . . . . -8.7(4) ?
N1A C9A C10A C4A . . . . -0.5(4) ?
C8A C9A C10A C4A . . . . -179.5(2) ?
N1A C9A C10A C5A . . . . 178.5(2) ?
C8A C9A C10A C5A . . . . -0.6(4) ?
C3A C4A C10A C9A . . . . -0.5(4) ?
C3A C4A C10A C5A . . . . -179.4(3) ?
C6A C5A C10A C9A . . . . -19.7(4) ?
C6A C5A C10A C4A . . . . 159.2(3) ?
O1B N1B C2B C3B . . . . 179.9(2) ?
C9B N1B C2B C3B . . . . -0.2(3) ?
N1B C2B C3B C4B . . . . 0.4(4) ?
C2B C3B C4B C10B . . . . -0.5(4) ?
C10B C5B C6B C7B . . . . 52.8(3) ?
C5B C6B C7B C8B . . . . -61.4(3) ?
C6B C7B C8B C9B . . . . 37.8(3) ?
O1B N1B C9B C10B . . . . -179.94(19) ?
C2B N1B C9B C10B . . . . 0.1(3) ?
O1B N1B C9B C8B . . . . -1.3(3) ?
C2B N1B C9B C8B . . . . 178.68(18) ?
C7B C8B C9B N1B . . . . 174.06(19) ?
C7B C8B C9B C10B . . . . -7.4(3) ?
N1B C9B C10B C4B . . . . -0.2(3) ?
C8B C9B C10B C4B . . . . -178.7(2) ?
N1B C9B C10B C5B . . . . 178.77(19) ?
C8B C9B C10B C5B . . . . 0.3(3) ?
C3B C4B C10B C9B . . . . 0.4(3) ?
C3B C4B C10B C5B . . . . -178.5(2) ?
C6B C5B C10B C9B . . . . -22.2(3) ?
C6B C5B C10B C4B . . . . 156.8(3) ?
